data_6000367
loop_
_publ_author_name
'Smith, M. D.'
'Miller, G. J.'

_publ_section_title
;
 Polytypism in the Nb3TeI7 system
;
_journal_name_full 'Journal of Alloys and Compounds'
_journal_page_first 202
_journal_page_last 205
_journal_paper_doi 10.1016/S0925-8388(98)00751-8
_journal_volume 281
_journal_year 1998
_chemical_formula_sum 'I7 Nb3 Te'
_space_group_name_H-M_alt 'P 3 m 1'
_cell_angle_alpha 90.000
_cell_angle_beta 90.000
_cell_angle_gamma 120.000
_cell_length_a 7.6420
_cell_length_b 7.6420
_cell_length_c 6.8970
_cell_volume 348.82
_cod_database_code 6000367

loop_
_atom_site_label
_atom_site_fract_x
_atom_site_fract_y
_atom_site_fract_z
? ? ? ?
